data_2214065
loop_
_publ_author_name
'Tahir, M. Nawaz'
'Muhammad Danish'
'Saqib Ali'
'\"Ulk\"u, Din\,cer'
'Muhammad Mazhar'

_publ_section_title
;
 Dibenzylbis(naphthalene-2-thiolato-\k<i>S</i>)tin(IV)
;
_journal_coeditor_code BQ2013
_journal_issue 7
_journal_name_full 'Acta Crystallographica Section E'
_journal_page_first m1799
_journal_page_last m1799
_journal_paper_doi 10.1107/S1600536807025378
_journal_volume 63
_journal_year 2007
_chemical_formula_iupac '[Sn (C7 H7)2 (C10 H7 S)2]'
_chemical_formula_moiety 'C34 H28 S2 Sn'
_chemical_formula_sum 'C34 H28 S2 Sn'
_chemical_formula_weight 619.44
_chemical_name_systematic
;
Dibenzylbis(naphthalene-2-thiolato-\kS)tin(IV)
;
_space_group_IT_number 14
_symmetry_cell_setting monoclinic
_symmetry_space_group_name_Hall '-P 2ybc'
_symmetry_space_group_name_H-M 'P 1 21/c 1'
_atom_sites_solution_primary direct
_atom_sites_solution_secondary difmap
_cell_angle_alpha 90
_cell_angle_beta 94.033(3)
_cell_angle_gamma 90
_cell_formula_units_Z 4
_cell_length_a 10.732(2)
_cell_length_b 27.497(3)
_cell_length_c 9.789(2)
_cell_measurement_reflns_used 22
_cell_measurement_temperature 295
_cell_measurement_theta_max 18.03
_cell_measurement_theta_min 9.92
_cell_volume 2881.6(9)
_computing_cell_refinement 'CAD-4 EXPRESS'
_computing_data_collection 'CAD-4 EXPRESS (Enraf--Nonius, 1992)'
_computing_data_reduction 'MolEN (Fair, 1990)'
_computing_molecular_graphics 'ORTEP-3 for Windows (Farrugia, 1997)'
_computing_publication_material 'WinGX (Farrugia, 2005)'
_computing_structure_refinement 'SHELXL97 (Sheldrick, 1997)'
_computing_structure_solution 'SHELXS97 (Sheldrick, 1997)'
_diffrn_measured_fraction_theta_full 0.999
_diffrn_measured_fraction_theta_max 0.999
_diffrn_measurement_device 'Enraf--Nonius CAD-4'
_diffrn_measurement_method \w/2\q
_diffrn_radiation_type MoK\a
_diffrn_radiation_wavelength 0.71073
_diffrn_reflns_av_R_equivalents 0.024
_diffrn_reflns_av_sigmaI/netI 0.0752
_diffrn_reflns_limit_h_max 13
_diffrn_reflns_limit_h_min -13
_diffrn_reflns_limit_k_max 33
_diffrn_reflns_limit_k_min 0
_diffrn_reflns_limit_l_max 11
_diffrn_reflns_limit_l_min 0
_diffrn_reflns_number 5873
_diffrn_reflns_theta_full 25.65
_diffrn_reflns_theta_max 25.65
_diffrn_reflns_theta_min 2.21
_diffrn_standards_decay_% -4.2
_diffrn_standards_interval_time 120
_diffrn_standards_number 3
_exptl_absorpt_coefficient_mu 1.05
_exptl_absorpt_correction_T_max 0.999
_exptl_absorpt_correction_T_min 0.909
_exptl_absorpt_correction_type psi-scan
_exptl_absorpt_process_details '(MolEN; Fair, 1990)'
_exptl_crystal_colour colourless
_exptl_crystal_density_diffrn 1.428
_exptl_crystal_description prismatic
_exptl_crystal_F_000 1256
_exptl_crystal_size_max 0.20
_exptl_crystal_size_mid 0.15
_exptl_crystal_size_min 0.12
_refine_diff_density_max 0.446
_refine_diff_density_min -0.349
_refine_ls_goodness_of_fit_ref 1.033
_refine_ls_hydrogen_treatment constr
_refine_ls_matrix_type full
_refine_ls_number_parameters 325
_refine_ls_number_reflns 3312
_refine_ls_number_restraints 25
_refine_ls_restrained_S_all 1.033
_refine_ls_R_factor_all 0.1114
_refine_ls_R_factor_gt 0.0437
_refine_ls_shift/su_max 0.000
_refine_ls_shift/su_mean 0.000
_refine_ls_structure_factor_coef Fsqd
_refine_ls_weighting_details 'calc w = 1/[\s^2^(Fo^2^)+(0.0418P)^2^] where P=(Fo^2^+2Fc^2^)/3'
_refine_ls_weighting_scheme calc
_refine_ls_wR_factor_ref 0.0825
_reflns_number_gt 3312
_reflns_number_total 5435
_reflns_threshold_expression I>2\s(I)
_cod_data_source_file bq2013.cif
_cod_data_source_block I
_cod_depositor_comments
;
The following automatic conversions were performed:

'_exptl_absorpt_correction_type' value '\y scan' was replaced with
the value 'psi-scan' as specified in the replacement file
'src/cod-tools/trunk/data/replacement-values/replacement_values.lst'.

Automatic conversion script
Id: cif_fix_values 5376 2017-05-30 11:51:03Z andrius 
;
_cod_original_sg_symbol_H-M 'P 21/c'
_cod_database_code 2214065
_cod_database_fobs_code 2214065

loop_
_symmetry_equiv_pos_as_xyz
'x, y, z'
'-x, y+1/2, -z+1/2'
'-x, -y, -z'
'x, -y+1/2, z+1/2'

loop_
_atom_site_type_symbol
_atom_site_label
_atom_site_fract_x
_atom_site_fract_y
_atom_site_fract_z
_atom_site_U_iso_or_equiv
_atom_site_adp_type
_atom_site_calc_flag
_atom_site_refinement_flags
_atom_site_occupancy
_atom_site_disorder_assembly
_atom_site_disorder_group
Sn Sn 0.35025(3) -0.023520(11) 0.26320(3) 0.04872(12) Uani d . 1 A .
S S1 0.52595(13) -0.06857(5) 0.18903(16) 0.0709(4) Uani d . 1 . .
S S2 0.45085(13) 0.04396(5) 0.38622(14) 0.0659(4) Uani d . 1 . .
C C1 0.2498(5) -0.0673(2) 0.4009(5) 0.0689(14) Uani d . 1 . .
H H1A 0.2966 -0.0970 0.4209 0.083 Uiso calc R 1 A .
H H1B 0.2448 -0.0498 0.4863 0.083 Uiso calc R 1 . .
C C2 0.1209(5) -0.08051(18) 0.3464(5) 0.0555(12) Uani d . 1 A .
C C3 0.0950(6) -0.1254(2) 0.2871(6) 0.0745(15) Uani d . 1 . .
H H3 0.1585 -0.1481 0.2824 0.089 Uiso calc R 1 A .
C C4 -0.0240(8) -0.1366(3) 0.2351(7) 0.105(2) Uani d . 1 A .
H H4 -0.0408 -0.1672 0.1977 0.126 Uiso calc R 1 . .
C C5 -0.1158(7) -0.1036(4) 0.2382(8) 0.117(3) Uani d . 1 . .
H H5 -0.1951 -0.1117 0.2006 0.140 Uiso calc R 1 A .
C C6 -0.0969(7) -0.0596(4) 0.2934(8) 0.107(2) Uani d . 1 A .
H H6 -0.1621 -0.0374 0.2957 0.129 Uiso calc R 1 . .
C C7 0.0231(6) -0.0478(2) 0.3478(6) 0.0808(16) Uani d . 1 . .
H H7 0.0376 -0.0172 0.3859 0.097 Uiso calc R 1 A .
C C8 0.2434(5) 0.00648(16) 0.0893(5) 0.0573(13) Uani d . 1 . .
H H8A 0.1690 0.0218 0.1203 0.069 Uiso calc R 1 A .
H H8B 0.2925 0.0315 0.0485 0.069 Uiso calc R 1 . .
C C9 0.2054(4) -0.03060(15) -0.0178(4) 0.0507(11) Uani d . 1 A .
C C10 0.2851(5) -0.04268(17) -0.1192(5) 0.0571(12) Uani d . 1 . .
H H10 0.3626 -0.0277 -0.1201 0.069 Uiso calc R 1 A .
C C11 0.2499(6) -0.0767(2) -0.2180(5) 0.0725(15) Uani d . 1 A .
H H11 0.3038 -0.0845 -0.2850 0.087 Uiso calc R 1 . .
C C12 0.1348(6) -0.0990(2) -0.2175(6) 0.0769(16) Uani d . 1 . .
H H12 0.1098 -0.1213 -0.2857 0.092 Uiso calc R 1 A .
C C13 0.0583(5) -0.08846(19) -0.1170(6) 0.0714(15) Uani d . 1 A .
H H13 -0.0181 -0.1043 -0.1149 0.086 Uiso calc R 1 . .
C C14 0.0927(4) -0.05428(17) -0.0177(5) 0.0579(12) Uani d . 1 . .
H H14 0.0388 -0.0472 0.0500 0.070 Uiso calc R 1 A .
C C15 0.4715(4) -0.12983(16) 0.1911(5) 0.0562(12) Uani d D 1 . .
C C16 0.3779(4) -0.14643(17) 0.1036(5) 0.0593(12) Uani d D 1 . .
H H16 0.3346 -0.1246 0.0454 0.071 Uiso calc R 1 . .
C C17 0.3442(5) -0.19616(17) 0.0983(5) 0.0602(13) Uani d D 1 . .
C C18 0.2485(6) -0.2143(2) 0.0077(6) 0.0906(19) Uani d D 1 . .
H H18 0.2020 -0.1927 -0.0486 0.109 Uiso calc R 1 . .
C C19 0.2218(7) -0.2622(2) -0.0001(8) 0.110(2) Uani d D 1 . .
H H19 0.1585 -0.2733 -0.0620 0.132 Uiso calc R 1 . .
C C20 0.2888(8) -0.2948(2) 0.0840(8) 0.110(2) Uani d D 1 . .
H H20 0.2700 -0.3278 0.0785 0.132 Uiso calc R 1 . .
C C21 0.3810(8) -0.2791(2) 0.1739(8) 0.107(2) Uani d D 1 . .
H H21 0.4258 -0.3014 0.2293 0.129 Uiso calc R 1 . .
C C22 0.4108(6) -0.22853(19) 0.1851(6) 0.0776(16) Uani d D 1 . .
C C23 0.5061(7) -0.2104(2) 0.2758(7) 0.106(2) Uani d D 1 . .
H H23 0.5508 -0.2317 0.3345 0.128 Uiso calc R 1 . .
C C24 0.5346(6) -0.1626(2) 0.2799(6) 0.0889(18) Uani d D 1 . .
H H24 0.5971 -0.1514 0.3427 0.107 Uiso calc R 1 . .
C C25A 0.3499(8) 0.0918(3) 0.3350(9) 0.053(2) Uiso d P 0.726(8) A 1
C C26A 0.3698(7) 0.1177(3) 0.2183(8) 0.051(2) Uiso d P 0.726(8) A 1
H H26A 0.4360 0.1093 0.1667 0.061 Uiso calc PR 0.726(8) A 1
C C27A 0.2909(7) 0.1571(3) 0.1751(7) 0.0528(18) Uiso d P 0.726(8) A 1
C C28A 0.3107(7) 0.1835(3) 0.0545(7) 0.069(2) Uiso d P 0.726(8) A 1
H H28A 0.3754 0.1748 0.0010 0.083 Uiso calc PR 0.726(8) A 1
C C29A 0.2342(8) 0.2221(3) 0.0164(9) 0.084(3) Uiso d P 0.726(8) A 1
H H29A 0.2455 0.2392 -0.0637 0.100 Uiso calc PR 0.726(8) A 1
C C30A 0.1432(11) 0.2346(4) 0.0968(10) 0.089(3) Uiso d P 0.726(8) A 1
H H30A 0.0944 0.2615 0.0714 0.107 Uiso calc PR 0.726(8) A 1
C C31A 0.1177(9) 0.2106(3) 0.2127(9) 0.084(3) Uiso d P 0.726(8) A 1
H H31A 0.0516 0.2199 0.2634 0.101 Uiso calc PR 0.726(8) A 1
C C32A 0.1972(7) 0.1701(3) 0.2543(8) 0.056(2) Uiso d P 0.726(8) A 1
C C33A 0.1786(7) 0.1432(3) 0.3744(8) 0.074(2) Uiso d P 0.726(8) A 1
H H33A 0.1136 0.1516 0.4278 0.089 Uiso calc PR 0.726(8) A 1
C C34A 0.2553(7) 0.1050(3) 0.4129(9) 0.065(2) Uiso d P 0.726(8) A 1
H H34A 0.2426 0.0880 0.4928 0.078 Uiso calc PR 0.726(8) A 1
C C25B 0.3670(14) 0.0957(6) 0.2982(17) 0.030(5) Uiso d PD 0.274(8) A 2
C C26B 0.2631(17) 0.1157(6) 0.352(2) 0.066(6) Uiso d PD 0.274(8) A 2
H H26B 0.2339 0.1020 0.4307 0.079 Uiso calc PR 0.274(8) A 2
C C27B 0.1990(14) 0.1567(6) 0.2912(17) 0.043(5) Uiso d PD 0.274(8) A 2
C C28B 0.0987(17) 0.1801(7) 0.335(2) 0.091(8) Uiso d PD 0.274(8) A 2
H H28B 0.0654 0.1695 0.4153 0.109 Uiso calc PR 0.274(8) A 2
C C29B 0.046(2) 0.2174(7) 0.269(2) 0.094(7) Uiso d PD 0.274(8) A 2
H H29B -0.0232 0.2324 0.3025 0.112 Uiso calc PR 0.274(8) A 2
C C30B 0.0929(16) 0.2346(6) 0.1485(17) 0.050(5) Uiso d PD 0.274(8) A 2
H H30B 0.0530 0.2610 0.1050 0.060 Uiso calc PR 0.274(8) A 2
C C31B 0.191(2) 0.2156(8) 0.093(2) 0.102(10) Uiso d PD 0.274(8) A 2
H H31B 0.2216 0.2274 0.0124 0.122 Uiso calc PR 0.274(8) A 2
C C32B 0.2464(16) 0.1745(6) 0.1690(16) 0.055(5) Uiso d PD 0.274(8) A 2
C C33B 0.3470(17) 0.1525(6) 0.1171(19) 0.072(6) Uiso d PD 0.274(8) A 2
H H33B 0.3766 0.1645 0.0366 0.087 Uiso calc PR 0.274(8) A 2
C C34B 0.4037(17) 0.1146(6) 0.1775(17) 0.048(5) Uiso d PD 0.274(8) A 2
H H34B 0.4706 0.1004 0.1370 0.057 Uiso calc PR 0.274(8) A 2

loop_
_atom_site_aniso_label
_atom_site_aniso_U_11
_atom_site_aniso_U_22
_atom_site_aniso_U_33
_atom_site_aniso_U_12
_atom_site_aniso_U_13
_atom_site_aniso_U_23
Sn 0.05049(19) 0.04538(17) 0.04885(18) -0.00717(17) -0.00680(12) 0.00091(16)
S1 0.0569(8) 0.0546(8) 0.1018(11) -0.0056(7) 0.0095(7) -0.0058(7)
S2 0.0769(9) 0.0522(7) 0.0644(8) -0.0066(6) -0.0255(7) -0.0037(6)
C1 0.069(4) 0.084(4) 0.053(3) -0.018(3) 0.000(3) 0.014(3)
C2 0.053(3) 0.061(3) 0.053(3) -0.006(3) 0.008(2) 0.008(2)
C3 0.071(4) 0.066(4) 0.087(4) -0.010(3) 0.009(3) 0.011(3)
C4 0.109(6) 0.097(5) 0.108(5) -0.050(5) 0.004(5) 0.006(4)
C5 0.064(5) 0.159(9) 0.126(7) -0.026(5) 0.000(4) 0.023(6)
C6 0.068(5) 0.151(7) 0.107(6) 0.036(5) 0.029(4) 0.043(5)
C7 0.088(5) 0.088(4) 0.068(4) 0.008(4) 0.015(3) 0.001(3)
C8 0.073(3) 0.042(3) 0.054(3) -0.005(2) -0.015(2) 0.002(2)
C9 0.058(3) 0.046(3) 0.046(2) 0.002(2) -0.011(2) 0.009(2)
C10 0.056(3) 0.062(3) 0.052(3) -0.012(2) -0.006(2) 0.009(2)
C11 0.083(4) 0.083(4) 0.051(3) 0.006(3) 0.004(3) 0.005(3)
C12 0.088(4) 0.076(4) 0.064(3) -0.003(3) -0.017(3) -0.023(3)
C13 0.063(4) 0.069(3) 0.080(4) -0.011(3) -0.011(3) -0.015(3)
C14 0.051(3) 0.062(3) 0.059(3) 0.002(2) -0.001(2) -0.005(2)
C15 0.059(3) 0.045(3) 0.064(3) 0.000(2) 0.003(2) -0.001(2)
C16 0.058(3) 0.050(3) 0.069(3) 0.005(2) -0.002(3) 0.008(2)
C17 0.066(3) 0.052(3) 0.063(3) 0.001(3) 0.003(3) -0.002(2)
C18 0.098(5) 0.058(4) 0.111(5) -0.006(3) -0.023(4) -0.005(3)
C19 0.126(6) 0.068(4) 0.133(6) -0.023(4) -0.022(5) -0.019(4)
C20 0.148(7) 0.054(4) 0.130(6) -0.021(4) 0.021(5) -0.010(4)
C21 0.152(7) 0.054(4) 0.114(6) 0.008(4) -0.001(5) 0.021(4)
C22 0.098(5) 0.053(3) 0.082(4) 0.006(3) 0.006(3) 0.009(3)
C23 0.140(6) 0.066(4) 0.106(5) 0.016(4) -0.040(5) 0.021(4)
C24 0.092(5) 0.076(4) 0.094(4) 0.000(3) -0.031(3) 0.005(3)

loop_
_atom_type_symbol
_atom_type_description
_atom_type_scat_dispersion_real
_atom_type_scat_dispersion_imag
_atom_type_scat_source
C C 0.0033 0.0016 'International Tables Vol C Tables 4.2.6.8 and 6.1.1.4'
H H 0.0000 0.0000 'International Tables Vol C Tables 4.2.6.8 and 6.1.1.4'
S S 0.1246 0.1234 'International Tables Vol C Tables 4.2.6.8 and 6.1.1.4'
Sn Sn -0.6537 1.4246 'International Tables Vol C Tables 4.2.6.8 and 6.1.1.4'

loop_
_geom_angle_atom_site_label_1
_geom_angle_atom_site_label_2
_geom_angle_atom_site_label_3
_geom_angle
_geom_angle_publ_flag
C8 Sn C1 116.63(19) y
C8 Sn S1 110.09(14) y
C1 Sn S1 109.73(16) y
C8 Sn S2 107.09(12) y
C1 Sn S2 110.03(14) y
S1 Sn S2 102.27(5) y
C15 S1 Sn 102.60(16) y
C25A S2 C25B 13.2(5) n
C25A S2 Sn 100.8(3) n
C25B S2 Sn 99.9(5) n
C2 C1 Sn 113.8(3) n
C2 C1 H1A 108.8 n
Sn C1 H1A 108.8 n
C2 C1 H1B 108.8 n
Sn C1 H1B 108.8 n
H1A C1 H1B 107.7 n
C3 C2 C7 116.9(5) n
C3 C2 C1 121.4(5) n
C7 C2 C1 121.6(5) n
C4 C3 C2 120.7(6) n
C4 C3 H3 119.7 n
C2 C3 H3 119.7 n
C5 C4 C3 120.2(7) n
C5 C4 H4 119.9 n
C3 C4 H4 119.9 n
C6 C5 C4 122.1(7) n
C6 C5 H5 118.9 n
C4 C5 H5 118.9 n
C5 C6 C7 118.3(7) n
C5 C6 H6 120.9 n
C7 C6 H6 120.9 n
C2 C7 C6 121.7(6) n
C2 C7 H7 119.1 n
C6 C7 H7 119.1 n
C9 C8 Sn 113.4(3) n
C9 C8 H8A 108.9 n
Sn C8 H8A 108.9 n
C9 C8 H8B 108.9 n
Sn C8 H8B 108.9 n
H8A C8 H8B 107.7 n
C14 C9 C10 118.2(4) n
C14 C9 C8 121.2(4) n
C10 C9 C8 120.6(4) n
C11 C10 C9 120.6(5) n
C11 C10 H10 119.7 n
C9 C10 H10 119.7 n
C10 C11 C12 120.0(5) n
C10 C11 H11 120.0 n
C12 C11 H11 120.0 n
C13 C12 C11 119.6(5) n
C13 C12 H12 120.2 n
C11 C12 H12 120.2 n
C12 C13 C14 120.7(5) n
C12 C13 H13 119.7 n
C14 C13 H13 119.7 n
C9 C14 C13 120.8(5) n
C9 C14 H14 119.6 n
C13 C14 H14 119.6 n
C16 C15 C24 118.9(4) n
C16 C15 S1 122.7(4) y
C24 C15 S1 118.2(4) y
C15 C16 C17 121.7(4) n
C15 C16 H16 119.1 n
C17 C16 H16 119.1 n
C22 C17 C18 118.8(5) n
C22 C17 C16 118.5(5) n
C18 C17 C16 122.7(5) n
C19 C18 C17 121.7(6) n
C19 C18 H18 119.1 n
C17 C18 H18 119.1 n
C18 C19 C20 120.0(6) n
C18 C19 H19 120.0 n
C20 C19 H19 120.0 n
C21 C20 C19 120.5(6) n
C21 C20 H20 119.7 n
C19 C20 H20 119.7 n
C20 C21 C22 120.8(6) n
C20 C21 H21 119.6 n
C22 C21 H21 119.6 n
C17 C22 C23 118.7(5) n
C17 C22 C21 118.2(6) n
C23 C22 C21 123.0(6) n
C24 C23 C22 121.4(5) n
C24 C23 H23 119.3 n
C22 C23 H23 119.3 n
C23 C24 C15 120.8(5) n
C23 C24 H24 119.6 n
C15 C24 H24 119.6 n
C34A C25A C26A 119.4(7) n
C34A C25A S2 120.7(7) n
C26A C25A S2 119.8(6) n
C25A C26A C27A 121.2(7) n
C25A C26A H26A 119.4 n
C27A C26A H26A 119.4 n
C32A C27A C28A 120.1(8) n
C32A C27A C26A 118.6(7) n
C28A C27A C26A 121.3(7) n
C29A C28A C27A 120.0(8) n
C29A C28A H28A 120.0 n
C27A C28A H28A 120.0 n
C30A C29A C28A 118.9(9) n
C30A C29A H29A 120.5 n
C28A C29A H29A 120.5 n
C29A C30A C31A 124.3(11) n
C29A C30A H30A 117.8 n
C31A C30A H30A 117.8 n
C30A C31A C32A 117.4(9) n
C30A C31A H31A 121.3 n
C32A C31A H31A 121.3 n
C27A C32A C33A 119.3(8) n
C27A C32A C31A 119.2(8) n
C33A C32A C31A 121.5(7) n
C34A C33A C32A 120.8(8) n
C34A C33A H33A 119.6 n
C32A C33A H33A 119.6 n
C25A C34A C33A 120.5(8) n
C25A C34A H34A 119.7 n
C33A C34A H34A 119.7 n
C34B C25B C26B 117.8(15) n
C34B C25B S2 121.9(11) n
C26B C25B S2 120.2(12) n
C25B C26B C27B 122.1(15) n
C25B C26B H26B 118.9 n
C27B C26B H26B 118.9 n
C28B C27B C32B 116.5(14) n
C28B C27B C26B 127.8(15) n
C32B C27B C26B 115.7(13) n
C29B C28B C27B 122.4(17) n
C29B C28B H28B 118.8 n
C27B C28B H28B 118.8 n
C28B C29B C30B 120.9(18) n
C28B C29B H29B 119.6 n
C30B C29B H29B 119.6 n
C31B C30B C29B 123.8(17) n
C31B C30B H30B 118.1 n
C29B C30B H30B 118.1 n
C30B C31B C32B 113.6(17) n
C30B C31B H31B 123.2 n
C32B C31B H31B 123.2 n
C33B C32B C27B 120.0(14) n
C33B C32B C31B 117.2(15) n
C27B C32B C31B 122.9(15) n
C34B C33B C32B 122.2(17) n
C34B C33B H33B 118.9 n
C32B C33B H33B 118.9 n
C33B C34B C25B 122.1(16) n
C33B C34B H34B 119.0 n
C25B C34B H34B 119.0 n

loop_
_geom_bond_atom_site_label_1
_geom_bond_atom_site_label_2
_geom_bond_distance
_geom_bond_publ_flag
Sn C8 2.149(4) y
Sn C1 2.153(5) y
Sn S1 2.4103(14) y
Sn S2 2.4241(12) y
S1 C15 1.783(5) y
S2 C25A 1.754(8) n
S2 C25B 1.863(15) n
C1 C2 1.492(6) n
C1 H1A 0.9700 n
C1 H1B 0.9700 n
C2 C3 1.382(7) n
C2 C7 1.382(7) n
C3 C4 1.376(8) n
C3 H3 0.9300 n
C4 C5 1.341(10) n
C4 H4 0.9300 n
C5 C6 1.335(11) n
C5 H5 0.9300 n
C6 C7 1.397(9) n
C6 H6 0.9300 n
C7 H7 0.9300 n
C8 C9 1.499(6) n
C8 H8A 0.9700 n
C8 H8B 0.9700 n
C9 C14 1.374(6) n
C9 C10 1.394(6) n
C10 C11 1.378(7) n
C10 H10 0.9300 n
C11 C12 1.381(7) n
C11 H11 0.9300 n
C12 C13 1.356(7) n
C12 H12 0.9300 n
C13 C14 1.384(6) n
C13 H13 0.9300 n
C14 H14 0.9300 n
C15 C16 1.353(6) n
C15 C24 1.395(6) n
C16 C17 1.414(6) n
C16 H16 0.9300 n
C17 C22 1.392(7) n
C17 C18 1.401(7) n
C18 C19 1.350(7) n
C18 H18 0.9300 n
C19 C20 1.383(9) n
C19 H19 0.9300 n
C20 C21 1.349(9) n
C20 H20 0.9300 n
C21 C22 1.429(8) n
C21 H21 0.9300 n
C22 C23 1.398(8) n
C23 C24 1.349(7) n
C23 H23 0.9300 n
C24 H24 0.9300 n
C25A C34A 1.362(11) n
C25A C26A 1.376(11) n
C26A C27A 1.421(10) n
C26A H26A 0.9300 n
C27A C32A 1.361(10) n
C27A C28A 1.414(9) n
C28A C29A 1.377(10) n
C28A H28A 0.9300 n
C29A C30A 1.341(13) n
C29A H29A 0.9300 n
C30A C31A 1.357(12) n
C30A H30A 0.9300 n
C31A C32A 1.444(11) n
C31A H31A 0.9300 n
C32A C33A 1.414(11) n
C33A C34A 1.370(10) n
C33A H33A 0.9300 n
C34A H34A 0.9300 n
C25B C34B 1.374(17) n
C25B C26B 1.380(16) n
C26B C27B 1.429(16) n
C26B H26B 0.9300 n
C27B C28B 1.351(16) n
C27B C32B 1.419(16) n
C28B C29B 1.321(17) n
C28B H28B 0.9300 n
C29B C30B 1.395(18) n
C29B H29B 0.9300 n
C30B C31B 1.329(18) n
C30B H30B 0.9300 n
C31B C32B 1.458(17) n
C31B H31B 0.9300 n
C32B C33B 1.367(17) n
C33B C34B 1.323(16) n
C33B H33B 0.9300 n
C34B H34B 0.9300 n

loop_
_geom_torsion_atom_site_label_1
_geom_torsion_atom_site_label_2
_geom_torsion_atom_site_label_3
_geom_torsion_atom_site_label_4
_geom_torsion
_geom_torsion_publ_flag
C8 Sn S1 C15 -98.8(2) n
C1 Sn S1 C15 30.9(2) n
S2 Sn S1 C15 147.67(17) n
C8 Sn S2 C25A 24.6(3) n
C1 Sn S2 C25A -103.0(3) n
S1 Sn S2 C25A 140.4(3) n
C8 Sn S2 C25B 11.3(5) n
C1 Sn S2 C25B -116.4(5) n
S1 Sn S2 C25B 127.0(5) n
C8 Sn C1 C2 11.6(5) n
S1 Sn C1 C2 -114.4(4) n
S2 Sn C1 C2 133.8(4) n
Sn C1 C2 C3 98.9(5) n
Sn C1 C2 C7 -78.5(5) n
C7 C2 C3 C4 -1.3(8) n
C1 C2 C3 C4 -178.8(5) n
C2 C3 C4 C5 1.7(10) n
C3 C4 C5 C6 -1.5(12) n
C4 C5 C6 C7 0.9(12) n
C3 C2 C7 C6 0.7(8) n
C1 C2 C7 C6 178.2(5) n
C5 C6 C7 C2 -0.5(10) n
C1 Sn C8 C9 -72.7(4) n
S1 Sn C8 C9 53.2(4) n
S2 Sn C8 C9 163.6(3) n
Sn C8 C9 C14 92.3(5) n
Sn C8 C9 C10 -86.4(4) n
C14 C9 C10 C11 1.4(7) n
C8 C9 C10 C11 -179.8(4) n
C9 C10 C11 C12 0.1(7) n
C10 C11 C12 C13 -2.0(8) n
C11 C12 C13 C14 2.2(8) n
C10 C9 C14 C13 -1.2(7) n
C8 C9 C14 C13 180.0(4) n
C12 C13 C14 C9 -0.6(8) n
Sn S1 C15 C16 67.4(4) n
Sn S1 C15 C24 -117.5(4) n
C24 C15 C16 C17 -1.2(8) n
S1 C15 C16 C17 173.9(4) n
C15 C16 C17 C22 -0.6(8) n
C15 C16 C17 C18 -179.4(5) n
C22 C17 C18 C19 -1.9(9) n
C16 C17 C18 C19 176.8(6) n
C17 C18 C19 C20 0.9(12) n
C18 C19 C20 C21 -0.2(12) n
C19 C20 C21 C22 0.6(12) n
C18 C17 C22 C23 -179.8(6) n
C16 C17 C22 C23 1.4(8) n
C18 C17 C22 C21 2.3(8) n
C16 C17 C22 C21 -176.5(5) n
C20 C21 C22 C17 -1.6(10) n
C20 C21 C22 C23 -179.5(7) n
C17 C22 C23 C24 -0.3(11) n
C21 C22 C23 C24 177.5(7) n
C22 C23 C24 C15 -1.5(11) n
C16 C15 C24 C23 2.3(9) n
S1 C15 C24 C23 -173.0(6) n
C25B S2 C25A C34A -178(3) n
Sn S2 C25A C34A 94.4(7) n
C25B S2 C25A C26A -1(3) n
Sn S2 C25A C26A -88.7(6) n
C34A C25A C26A C27A -2.1(11) n
S2 C25A C26A C27A -179.0(6) n
C25A C26A C27A C32A 2.4(11) n
C25A C26A C27A C28A -179.5(7) n
C32A C27A C28A C29A -0.7(11) n
C26A C27A C28A C29A -178.8(7) n
C27A C28A C29A C30A 1.4(12) n
C28A C29A C30A C31A -2.3(14) n
C29A C30A C31A C32A 2.4(14) n
C28A C27A C32A C33A 179.9(7) n
C26A C27A C32A C33A -2.0(10) n
C28A C27A C32A C31A 0.8(11) n
C26A C27A C32A C31A 179.0(7) n
C30A C31A C32A C27A -1.6(12) n
C30A C31A C32A C33A 179.4(8) n
C27A C32A C33A C34A 1.3(11) n
C31A C32A C33A C34A -179.7(7) n
C26A C25A C34A C33A 1.3(12) n
S2 C25A C34A C33A 178.2(6) n
C32A C33A C34A C25A -1.0(11) n
C25A S2 C25B C34B -179(4) n
Sn S2 C25B C34B -84.3(14) n
C25A S2 C25B C26B -1(2) n
Sn S2 C25B C26B 94.3(14) n
C34B C25B C26B C27B -4(3) n
S2 C25B C26B C27B 177.4(15) n
C25B C26B C27B C28B -178(2) n
C25B C26B C27B C32B 2(3) n
C32B C27B C28B C29B 0(3) n
C26B C27B C28B C29B -179(2) n
C27B C28B C29B C30B 0(4) n
C28B C29B C30B C31B 0(3) n
C29B C30B C31B C32B 0(3) n
C28B C27B C32B C33B -179.4(19) n
C26B C27B C32B C33B 0(2) n
C28B C27B C32B C31B 0(3) n
C26B C27B C32B C31B 179(2) n
C30B C31B C32B C33B 179.2(19) n
C30B C31B C32B C27B 0(3) n
C27B C32B C33B C34B 0(3) n
C31B C32B C33B C34B -179(2) n
C32B C33B C34B C25B -2(3) n
C26B C25B C34B C33B 4(3) n
S2 C25B C34B C33B -177.7(15) n
